data_4029290
loop_
_publ_author_name
'Fa, Shi-Xin'
'Wang, Li-Xia'
'Wang, De-Xian'
'Zhao, Liang'
'Wang, Mei-Xiang'

_publ_section_title
;
 Synthesis, Structure, and Fullerene-Complexing Property of
 Azacalix[6]aromatics.
;
_journal_issue 8
_journal_name_full 'The Journal of organic chemistry'
_journal_page_first 3559
_journal_page_last 3571
_journal_paper_doi 10.1021/jo5003714
_journal_volume 79
_journal_year 2014
_chemical_formula_sum 'C36 H36 N12'
_chemical_formula_weight 636.77
_chemical_name_systematic
; 
 ? 
;
_space_group_IT_number 2
_symmetry_cell_setting triclinic
_symmetry_space_group_name_Hall '-P 1'
_symmetry_space_group_name_H-M 'P -1'
_atom_sites_solution_hydrogens geom
_atom_sites_solution_primary direct
_atom_sites_solution_secondary difmap
_audit_creation_method SHELXL-97
_cell_angle_alpha 102.94(3)
_cell_angle_beta 111.17(3)
_cell_angle_gamma 105.89(3)
_cell_formula_units_Z 2
_cell_length_a 10.778(2)
_cell_length_b 12.792(3)
_cell_length_c 13.514(3)
_cell_measurement_reflns_used 5479
_cell_measurement_temperature 173(2)
_cell_measurement_theta_max 27.46
_cell_measurement_theta_min 1.73
_cell_volume 1559.1(9)
_computing_cell_refinement 'CrystalClear (Rigaku Inc., 2008)'
_computing_data_collection 'CrystalClear (Rigaku Inc., 2008)'
_computing_data_reduction 'CrystalClear (Rigaku Inc., 2008)'
_computing_molecular_graphics
;
 Mercury: visualization and analysis of crystal structures, C. F. Macrae,
 P. R. Edgington, P. McCabe, E. Pidcock, G. P. Shields, R. Taylor,
 M. Towler and J. van de Streek, J. Appl. Cryst., 39, 453-457, 2006.
;
_computing_publication_material 'SHELX-97 (Sheldrick, 1997)'
_computing_structure_refinement 'SHELX-97 (Sheldrick, 1997)'
_computing_structure_solution 'SHELX-97 (Sheldrick, 1997)'
_diffrn_ambient_temperature 173(2)
_diffrn_detector_area_resol_mean 28.5714
_diffrn_measured_fraction_theta_full 0.997
_diffrn_measured_fraction_theta_max 0.997
_diffrn_measurement_device_type 'MM007HF + CCD (Saturn724+)'
_diffrn_measurement_method '\w scans at fixed \c = 45\%'
_diffrn_radiation_monochromator Confocal
_diffrn_radiation_source 'Rotating Anode'
_diffrn_radiation_type MoK\a
_diffrn_radiation_wavelength 0.71073
_diffrn_reflns_av_R_equivalents 0.0413
_diffrn_reflns_av_sigmaI/netI 0.0378
_diffrn_reflns_limit_h_max 13
_diffrn_reflns_limit_h_min -13
_diffrn_reflns_limit_k_max 16
_diffrn_reflns_limit_k_min -16
_diffrn_reflns_limit_l_max 16
_diffrn_reflns_limit_l_min -17
_diffrn_reflns_number 20963
_diffrn_reflns_theta_full 27.46
_diffrn_reflns_theta_max 27.46
_diffrn_reflns_theta_min 1.73
_exptl_absorpt_coefficient_mu 0.086
_exptl_absorpt_correction_T_max 0.9940
_exptl_absorpt_correction_T_min 0.9705
_exptl_absorpt_correction_type numerical
_exptl_absorpt_process_details 'CrystalClear (Rigaku Inc., 2008)'
_exptl_crystal_colour colorless
_exptl_crystal_density_diffrn 1.356
_exptl_crystal_density_method 'not measured'
_exptl_crystal_description plate
_exptl_crystal_F_000 672
_exptl_crystal_size_max 0.35
_exptl_crystal_size_mid 0.25
_exptl_crystal_size_min 0.07
_refine_diff_density_max 0.397
_refine_diff_density_min -0.275
_refine_diff_density_rms 0.078
_refine_ls_extinction_coef 0.020(3)
_refine_ls_extinction_expression Fc^*^=kFc[1+0.001xFc^2^\l^3^/sin(2\q)]^-1/4^
_refine_ls_extinction_method SHELXL
_refine_ls_goodness_of_fit_ref 1.091
_refine_ls_hydrogen_treatment constr
_refine_ls_matrix_type full
_refine_ls_number_parameters 440
_refine_ls_number_reflns 7104
_refine_ls_number_restraints 0
_refine_ls_restrained_S_all 1.091
_refine_ls_R_factor_all 0.0574
_refine_ls_R_factor_gt 0.0519
_refine_ls_shift/su_max 0.002
_refine_ls_shift/su_mean 0.000
_refine_ls_structure_factor_coef Fsqd
_refine_ls_weighting_details 'calc w=1/[\s^2^(Fo^2^)+(0.0656P)^2^+0.5186P] where P=(Fo^2^+2Fc^2^)/3'
_refine_ls_weighting_scheme calc
_refine_ls_wR_factor_gt 0.1344
_refine_ls_wR_factor_ref 0.1388
_reflns_number_gt 6473
_reflns_number_total 7104
_reflns_threshold_expression >2sigma(I)
_cod_data_source_file jo5003714_si_002.cif
_cod_data_source_block mx214
_cod_depositor_comments
;Adding full bibliography for
 ./tmp-cod-update-bibliographies-12971/cifs/4029290.cif.
;
_cod_original_cell_volume 1559.0(9)
_cod_original_sg_symbol_H-M P-1
_cod_database_code 4029290

loop_
_symmetry_equiv_pos_as_xyz
'x, y, z'
'-x, -y, -z'

loop_
_atom_site_label
_atom_site_type_symbol
_atom_site_fract_x
_atom_site_fract_y
_atom_site_fract_z
_atom_site_U_iso_or_equiv
_atom_site_adp_type
_atom_site_occupancy
_atom_site_symmetry_multiplicity
_atom_site_calc_flag
_atom_site_refinement_flags
N1 N 0.26850(12) 0.96310(10) 0.51107(10) 0.0236(3) Uani 1 1 d .
N2 N 0.35744(14) 0.81913(11) 0.53580(11) 0.0279(3) Uani 1 1 d .
N3 N 0.31547(13) 0.62569(10) 0.51255(10) 0.0233(3) Uani 1 1 d .
N4 N 0.28109(14) 0.42948(11) 0.48317(11) 0.0275(3) Uani 1 1 d .
N5 N 0.13067(13) 0.40839(10) 0.30070(10) 0.0232(3) Uani 1 1 d .
N6 N -0.02970(13) 0.39321(10) 0.11985(10) 0.0257(3) Uani 1 1 d .
N7 N -0.16562(13) 0.50080(10) 0.07060(10) 0.0237(3) Uani 1 1 d .
N8 N -0.32314(14) 0.58580(11) -0.00286(11) 0.0296(3) Uani 1 1 d .
N9 N -0.26028(13) 0.78691(11) 0.04509(10) 0.0255(3) Uani 1 1 d .
N10 N -0.17987(14) 0.98726(12) 0.09861(11) 0.0313(3) Uani 1 1 d .
N11 N 0.00041(13) 1.03839(11) 0.28294(11) 0.0265(3) Uani 1 1 d .
N12 N 0.17097(14) 1.09906(11) 0.47118(11) 0.0288(3) Uani 1 1 d .
C1 C 0.25777(15) 1.06437(12) 0.55125(12) 0.0238(3) Uani 1 1 d .
C2 C 0.32643(17) 1.13080(13) 0.66770(13) 0.0304(3) Uani 1 1 d .
H2A H 0.3167 1.2019 0.6949 0.037 Uiso 1 1 calc R
C3 C 0.40847(18) 1.09006(14) 0.74170(13) 0.0329(3) Uani 1 1 d .
H3A H 0.4564 1.1336 0.8211 0.039 Uiso 1 1 calc R
C4 C 0.42152(17) 0.98585(14) 0.70095(13) 0.0306(3) Uani 1 1 d .
H4A H 0.4780 0.9569 0.7509 0.037 Uiso 1 1 calc R
C5 C 0.34880(15) 0.92588(12) 0.58443(12) 0.0244(3) Uani 1 1 d .
C6 C 0.29456(14) 0.72069(12) 0.55603(11) 0.0225(3) Uani 1 1 d .
C7 C 0.21189(15) 0.72056(13) 0.61631(12) 0.0247(3) Uani 1 1 d .
H7A H 0.1953 0.7880 0.6438 0.030 Uiso 1 1 calc R
C8 C 0.15582(16) 0.62047(13) 0.63440(13) 0.0289(3) Uani 1 1 d .
H8A H 0.1010 0.6185 0.6760 0.035 Uiso 1 1 calc R
C9 C 0.17915(17) 0.52210(13) 0.59195(13) 0.0290(3) Uani 1 1 d .
H9A H 0.1432 0.4527 0.6052 0.035 Uiso 1 1 calc R
C10 C 0.25640(15) 0.52884(12) 0.52996(12) 0.0241(3) Uani 1 1 d .
C11 C 0.23895(15) 0.38554(12) 0.36735(12) 0.0234(3) Uani 1 1 d .
C12 C 0.30258(17) 0.31733(13) 0.32363(14) 0.0283(3) Uani 1 1 d .
H12A H 0.3765 0.2996 0.3720 0.034 Uiso 1 1 calc R
C13 C 0.25302(18) 0.27727(14) 0.20748(14) 0.0313(3) Uani 1 1 d .
H13A H 0.2932 0.2305 0.1748 0.038 Uiso 1 1 calc R
C14 C 0.14617(17) 0.30375(13) 0.13769(13) 0.0291(3) Uani 1 1 d .
H14A H 0.1144 0.2780 0.0578 0.035 Uiso 1 1 calc R
C15 C 0.08609(15) 0.36961(12) 0.18818(12) 0.0231(3) Uani 1 1 d .
C16 C -0.05420(15) 0.49518(12) 0.15225(12) 0.0218(3) Uani 1 1 d .
C17 C 0.03075(16) 0.58536(13) 0.25848(12) 0.0263(3) Uani 1 1 d .
H17A H 0.1108 0.5815 0.3156 0.032 Uiso 1 1 calc R
C18 C -0.00732(17) 0.68053(13) 0.27644(12) 0.0275(3) Uani 1 1 d .
H18A H 0.0482 0.7432 0.3476 0.033 Uiso 1 1 calc R
C19 C -0.12358(17) 0.68687(13) 0.19382(12) 0.0279(3) Uani 1 1 d .
H19A H -0.1502 0.7517 0.2072 0.033 Uiso 1 1 calc R
C20 C -0.20053(15) 0.59347(12) 0.08940(12) 0.0239(3) Uani 1 1 d .
C21 C -0.36348(16) 0.67987(13) -0.01233(12) 0.0273(3) Uani 1 1 d .
C22 C -0.50666(17) 0.66040(15) -0.08162(14) 0.0352(4) Uani 1 1 d .
H22A H -0.5796 0.5839 -0.1208 0.042 Uiso 1 1 calc R
C23 C -0.53801(18) 0.75661(16) -0.09096(14) 0.0362(4) Uani 1 1 d .
H23A H -0.6341 0.7460 -0.1378 0.043 Uiso 1 1 calc R
C24 C -0.43232(17) 0.86772(15) -0.03352(13) 0.0319(3) Uani 1 1 d .
H24A H -0.4533 0.9339 -0.0407 0.038 Uiso 1 1 calc R
C25 C -0.29266(16) 0.87923(13) 0.03583(12) 0.0264(3) Uani 1 1 d .
C26 C -0.04083(16) 0.99470(12) 0.17136(13) 0.0268(3) Uani 1 1 d .
C27 C 0.04387(17) 0.96080(13) 0.12568(13) 0.0291(3) Uani 1 1 d .
H27A H 0.0096 0.9284 0.0457 0.035 Uiso 1 1 calc R
C28 C 0.18057(16) 0.97579(13) 0.20080(13) 0.0285(3) Uani 1 1 d .
H28A H 0.2424 0.9542 0.1726 0.034 Uiso 1 1 calc R
C29 C 0.22708(16) 1.02180(13) 0.31615(13) 0.0267(3) Uani 1 1 d .
H29A H 0.3213 1.0337 0.3685 0.032 Uiso 1 1 calc R
C30 C 0.13153(15) 1.05065(12) 0.35432(12) 0.0247(3) Uani 1 1 d .
C31 C 0.38838(18) 0.80639(14) 0.43775(14) 0.0308(3) Uani 1 1 d .
H31A H 0.4330 0.7494 0.4326 0.046 Uiso 1 1 calc R
H31B H 0.4547 0.8817 0.4469 0.046 Uiso 1 1 calc R
H31C H 0.2982 0.7795 0.3681 0.046 Uiso 1 1 calc R
C32 C 0.39068(17) 0.40275(14) 0.56216(14) 0.0326(3) Uani 1 1 d .
H32A H 0.3626 0.3182 0.5381 0.049 Uiso 1 1 calc R
H32B H 0.3993 0.4329 0.6387 0.049 Uiso 1 1 calc R
H32C H 0.4838 0.4392 0.5628 0.049 Uiso 1 1 calc R
C33 C -0.11369(18) 0.31745(14) -0.00029(13) 0.0329(4) Uani 1 1 d .
H33A H -0.2144 0.3096 -0.0266 0.049 Uiso 1 1 calc R
H33B H -0.1096 0.2405 -0.0091 0.049 Uiso 1 1 calc R
H33C H -0.0732 0.3516 -0.0454 0.049 Uiso 1 1 calc R
C34 C -0.40166(19) 0.47756(15) -0.10255(14) 0.0393(4) Uani 1 1 d .
H34A H -0.4469 0.4947 -0.1708 0.059 Uiso 1 1 calc R
H34B H -0.4765 0.4233 -0.0928 0.059 Uiso 1 1 calc R
H34C H -0.3342 0.4423 -0.1107 0.059 Uiso 1 1 calc R
C35 C -0.21158(18) 1.09094(14) 0.12251(14) 0.0334(4) Uani 1 1 d .
H35A H -0.2555 1.1043 0.0516 0.050 Uiso 1 1 calc R
H35B H -0.1218 1.1584 0.1759 0.050 Uiso 1 1 calc R
H35C H -0.2788 1.0800 0.1561 0.050 Uiso 1 1 calc R
C36 C 0.08822(19) 1.16207(15) 0.50376(15) 0.0370(4) Uani 1 1 d .
H36A H 0.1493 1.2207 0.5806 0.056 Uiso 1 1 calc R
H36B H 0.0035 1.1070 0.5025 0.056 Uiso 1 1 calc R
H36C H 0.0566 1.2006 0.4500 0.056 Uiso 1 1 calc R

loop_
_atom_site_aniso_label
_atom_site_aniso_U_11
_atom_site_aniso_U_22
_atom_site_aniso_U_33
_atom_site_aniso_U_23
_atom_site_aniso_U_13
_atom_site_aniso_U_12
N1 0.0235(6) 0.0213(6) 0.0258(6) 0.0064(5) 0.0124(5) 0.0082(5)
N2 0.0364(7) 0.0257(6) 0.0320(7) 0.0130(5) 0.0214(6) 0.0164(5)
N3 0.0246(6) 0.0260(6) 0.0229(6) 0.0095(5) 0.0111(5) 0.0139(5)
N4 0.0336(7) 0.0276(6) 0.0261(6) 0.0114(5) 0.0123(5) 0.0188(5)
N5 0.0258(6) 0.0228(6) 0.0250(6) 0.0093(5) 0.0128(5) 0.0126(5)
N6 0.0291(6) 0.0231(6) 0.0233(6) 0.0055(5) 0.0097(5) 0.0130(5)
N7 0.0242(6) 0.0228(6) 0.0227(6) 0.0075(5) 0.0094(5) 0.0096(5)
N8 0.0296(6) 0.0270(6) 0.0248(6) 0.0063(5) 0.0044(5) 0.0136(5)
N9 0.0267(6) 0.0291(6) 0.0227(6) 0.0092(5) 0.0092(5) 0.0163(5)
N10 0.0305(7) 0.0286(7) 0.0327(7) 0.0086(5) 0.0086(6) 0.0182(5)
N11 0.0266(6) 0.0246(6) 0.0309(7) 0.0106(5) 0.0129(5) 0.0130(5)
N12 0.0326(7) 0.0305(7) 0.0271(6) 0.0075(5) 0.0138(5) 0.0194(5)
C1 0.0237(7) 0.0222(7) 0.0259(7) 0.0074(5) 0.0129(6) 0.0083(5)
C2 0.0365(8) 0.0241(7) 0.0285(7) 0.0045(6) 0.0161(7) 0.0109(6)
C3 0.0383(8) 0.0309(8) 0.0226(7) 0.0048(6) 0.0125(7) 0.0093(7)
C4 0.0331(8) 0.0322(8) 0.0261(7) 0.0123(6) 0.0121(6) 0.0127(6)
C5 0.0257(7) 0.0232(7) 0.0277(7) 0.0102(6) 0.0149(6) 0.0097(5)
C6 0.0215(6) 0.0257(7) 0.0209(6) 0.0090(5) 0.0083(5) 0.0111(5)
C7 0.0252(7) 0.0265(7) 0.0231(7) 0.0061(5) 0.0117(6) 0.0123(6)
C8 0.0279(7) 0.0317(8) 0.0263(7) 0.0071(6) 0.0156(6) 0.0087(6)
C9 0.0328(8) 0.0254(7) 0.0285(7) 0.0103(6) 0.0151(6) 0.0089(6)
C10 0.0261(7) 0.0246(7) 0.0215(6) 0.0083(5) 0.0086(6) 0.0129(6)
C11 0.0254(7) 0.0199(6) 0.0279(7) 0.0099(5) 0.0133(6) 0.0102(5)
C12 0.0305(7) 0.0280(7) 0.0350(8) 0.0143(6) 0.0169(6) 0.0181(6)
C13 0.0380(8) 0.0297(8) 0.0374(8) 0.0119(6) 0.0230(7) 0.0209(7)
C14 0.0359(8) 0.0290(7) 0.0275(7) 0.0080(6) 0.0179(7) 0.0168(6)
C15 0.0253(7) 0.0198(6) 0.0267(7) 0.0080(5) 0.0138(6) 0.0099(5)
C16 0.0244(7) 0.0218(6) 0.0229(7) 0.0088(5) 0.0129(6) 0.0103(5)
C17 0.0264(7) 0.0259(7) 0.0238(7) 0.0076(6) 0.0072(6) 0.0132(6)
C18 0.0326(8) 0.0250(7) 0.0204(7) 0.0047(5) 0.0079(6) 0.0131(6)
C19 0.0345(8) 0.0278(7) 0.0239(7) 0.0084(6) 0.0115(6) 0.0186(6)
C20 0.0245(7) 0.0258(7) 0.0226(7) 0.0095(5) 0.0095(6) 0.0120(6)
C21 0.0276(7) 0.0316(8) 0.0241(7) 0.0107(6) 0.0097(6) 0.0158(6)
C22 0.0280(8) 0.0372(9) 0.0342(8) 0.0116(7) 0.0075(7) 0.0138(7)
C23 0.0286(8) 0.0441(9) 0.0313(8) 0.0111(7) 0.0056(7) 0.0207(7)
C24 0.0344(8) 0.0386(9) 0.0271(7) 0.0123(6) 0.0106(6) 0.0243(7)
C25 0.0300(7) 0.0328(8) 0.0224(7) 0.0105(6) 0.0127(6) 0.0190(6)
C26 0.0265(7) 0.0226(7) 0.0307(7) 0.0104(6) 0.0105(6) 0.0117(6)
C27 0.0331(8) 0.0286(7) 0.0263(7) 0.0098(6) 0.0124(6) 0.0142(6)
C28 0.0294(7) 0.0299(8) 0.0319(8) 0.0113(6) 0.0170(6) 0.0148(6)
C29 0.0230(7) 0.0288(7) 0.0285(7) 0.0104(6) 0.0105(6) 0.0119(6)
C30 0.0270(7) 0.0205(6) 0.0276(7) 0.0087(5) 0.0121(6) 0.0108(5)
C31 0.0363(8) 0.0312(8) 0.0351(8) 0.0139(6) 0.0242(7) 0.0148(6)
C32 0.0340(8) 0.0348(8) 0.0329(8) 0.0163(7) 0.0121(7) 0.0196(7)
C33 0.0393(9) 0.0274(8) 0.0245(7) 0.0032(6) 0.0089(7) 0.0147(7)
C34 0.0394(9) 0.0316(8) 0.0285(8) 0.0035(6) 0.0001(7) 0.0146(7)
C35 0.0371(8) 0.0286(8) 0.0396(9) 0.0147(7) 0.0151(7) 0.0209(7)
C36 0.0384(9) 0.0389(9) 0.0385(9) 0.0081(7) 0.0188(7) 0.0244(7)

loop_
_atom_type_symbol
_atom_type_description
_atom_type_scat_dispersion_real
_atom_type_scat_dispersion_imag
_atom_type_scat_source
C C 0.0033 0.0016 'International Tables Vol C Tables 4.2.6.8 and 6.1.1.4'
H H 0.0000 0.0000 'International Tables Vol C Tables 4.2.6.8 and 6.1.1.4'
N N 0.0061 0.0033 'International Tables Vol C Tables 4.2.6.8 and 6.1.1.4'

loop_
_geom_angle_atom_site_label_1
_geom_angle_atom_site_label_2
_geom_angle_atom_site_label_3
_geom_angle
C5 N1 C1 118.72(13)
C6 N2 C5 119.82(12)
C6 N2 C31 119.97(13)
C5 N2 C31 117.09(12)
C6 N3 C10 117.64(12)
C11 N4 C10 119.96(12)
C11 N4 C32 120.23(12)
C10 N4 C32 116.66(12)
C15 N5 C11 118.84(12)
C16 N6 C15 124.82(12)
C16 N6 C33 116.65(12)
C15 N6 C33 117.46(12)
C20 N7 C16 120.30(12)
C21 N8 C20 124.28(13)
C21 N8 C34 117.17(12)
C20 N8 C34 117.94(13)
C21 N9 C25 119.66(13)
C25 N10 C26 119.58(13)
C25 N10 C35 119.44(13)
C26 N10 C35 117.42(13)
C30 N11 C26 118.02(13)
C1 N12 C30 121.54(12)
C1 N12 C36 118.58(13)
C30 N12 C36 117.83(13)
N1 C1 N12 116.61(13)
N1 C1 C2 121.97(14)
N12 C1 C2 121.39(13)
C3 C2 C1 118.07(14)
C3 C2 H2A 121.0
C1 C2 H2A 121.0
C2 C3 C4 120.46(14)
C2 C3 H3A 119.8
C4 C3 H3A 119.8
C5 C4 C3 117.27(14)
C5 C4 H4A 121.4
C3 C4 H4A 121.4
N1 C5 C4 123.50(14)
N1 C5 N2 115.68(13)
C4 C5 N2 120.81(14)
N3 C6 N2 115.76(12)
N3 C6 C7 122.26(13)
N2 C6 C7 121.98(13)
C8 C7 C6 118.31(13)
C8 C7 H7A 120.8
C6 C7 H7A 120.8
C7 C8 C9 120.06(14)
C7 C8 H8A 120.0
C9 C8 H8A 120.0
C10 C9 C8 117.56(14)
C10 C9 H9A 121.2
C8 C9 H9A 121.2
N3 C10 C9 124.09(13)
N3 C10 N4 116.32(13)
C9 C10 N4 119.56(13)
N5 C11 N4 115.89(12)
N5 C11 C12 122.76(13)
N4 C11 C12 121.29(13)
C13 C12 C11 116.99(14)
C13 C12 H12A 121.5
C11 C12 H12A 121.5
C12 C13 C14 121.27(14)
C12 C13 H13A 119.4
C14 C13 H13A 119.4
C13 C14 C15 117.91(14)
C13 C14 H14A 121.0
C15 C14 H14A 121.0
N5 C15 C14 122.13(13)
N5 C15 N6 117.65(12)
C14 C15 N6 120.16(13)
N7 C16 C17 121.89(13)
N7 C16 N6 113.88(12)
C17 C16 N6 124.21(13)
C18 C17 C16 116.95(13)
C18 C17 H17A 121.5
C16 C17 H17A 121.5
C19 C18 C17 121.93(14)
C19 C18 H18A 119.0
C17 C18 H18A 119.0
C18 C19 C20 117.04(13)
C18 C19 H19A 121.5
C20 C19 H19A 121.5
N7 C20 C19 121.87(13)
N7 C20 N8 114.10(13)
C19 C20 N8 123.99(13)
N9 C21 C22 122.00(14)
N9 C21 N8 117.51(13)
C22 C21 N8 120.48(15)
C23 C22 C21 117.59(16)
C23 C22 H22A 121.2
C21 C22 H22A 121.2
C24 C23 C22 121.18(15)
C24 C23 H23A 119.4
C22 C23 H23A 119.4
C23 C24 C25 117.36(15)
C23 C24 H24A 121.3
C25 C24 H24A 121.3
N9 C25 N10 116.14(13)
N9 C25 C24 122.18(15)
N10 C25 C24 121.68(14)
N11 C26 C27 123.88(14)
N11 C26 N10 115.86(13)
C27 C26 N10 120.24(14)
C26 C27 C28 117.45(14)
C26 C27 H27A 121.3
C28 C27 H27A 121.3
C29 C28 C27 120.17(14)
C29 C28 H28A 119.9
C27 C28 H28A 119.9
C28 C29 C30 118.13(14)
C28 C29 H29A 120.9
C30 C29 H29A 120.9
N11 C30 C29 122.32(14)
N11 C30 N12 115.84(13)
C29 C30 N12 121.78(13)
N2 C31 H31A 109.5
N2 C31 H31B 109.5
H31A C31 H31B 109.5
N2 C31 H31C 109.5
H31A C31 H31C 109.5
H31B C31 H31C 109.5
N4 C32 H32A 109.5
N4 C32 H32B 109.5
H32A C32 H32B 109.5
N4 C32 H32C 109.5
H32A C32 H32C 109.5
H32B C32 H32C 109.5
N6 C33 H33A 109.5
N6 C33 H33B 109.5
H33A C33 H33B 109.5
N6 C33 H33C 109.5
H33A C33 H33C 109.5
H33B C33 H33C 109.5
N8 C34 H34A 109.5
N8 C34 H34B 109.5
H34A C34 H34B 109.5
N8 C34 H34C 109.5
H34A C34 H34C 109.5
H34B C34 H34C 109.5
N10 C35 H35A 109.5
N10 C35 H35B 109.5
H35A C35 H35B 109.5
N10 C35 H35C 109.5
H35A C35 H35C 109.5
H35B C35 H35C 109.5
N12 C36 H36A 109.5
N12 C36 H36B 109.5
H36A C36 H36B 109.5
N12 C36 H36C 109.5
H36A C36 H36C 109.5
H36B C36 H36C 109.5

loop_
_geom_bond_atom_site_label_1
_geom_bond_atom_site_label_2
_geom_bond_distance
N1 C5 1.3327(19)
N1 C1 1.3412(18)
N2 C6 1.3929(19)
N2 C5 1.4203(18)
N2 C31 1.4649(19)
N3 C6 1.3413(18)
N3 C10 1.3425(19)
N4 C11 1.3874(19)
N4 C10 1.4258(18)
N4 C32 1.4580(19)
N5 C15 1.3390(19)
N5 C11 1.3433(18)
N6 C16 1.4069(17)
N6 C15 1.4143(18)
N6 C33 1.466(2)
N7 C20 1.3379(18)
N7 C16 1.3381(18)
N8 C21 1.4032(19)
N8 C20 1.4123(19)
N8 C34 1.465(2)
N9 C21 1.334(2)
N9 C25 1.3388(19)
N10 C25 1.385(2)
N10 C26 1.4273(19)
N10 C35 1.4548(19)
N11 C30 1.3335(19)
N11 C26 1.336(2)
N12 C1 1.3980(19)
N12 C30 1.4110(19)
N12 C36 1.4688(19)
C1 C2 1.401(2)
C2 C3 1.379(2)
C2 H2A 0.9500
C3 C4 1.389(2)
C3 H3A 0.9500
C4 C5 1.386(2)
C4 H4A 0.9500
C6 C7 1.408(2)
C7 C8 1.374(2)
C7 H7A 0.9500
C8 C9 1.389(2)
C8 H8A 0.9500
C9 C10 1.378(2)
C9 H9A 0.9500
C11 C12 1.4036(19)
C12 C13 1.377(2)
C12 H12A 0.9500
C13 C14 1.379(2)
C13 H13A 0.9500
C14 C15 1.3984(19)
C14 H14A 0.9500
C16 C17 1.400(2)
C17 C18 1.387(2)
C17 H17A 0.9500
C18 C19 1.382(2)
C18 H18A 0.9500
C19 C20 1.401(2)
C19 H19A 0.9500
C21 C22 1.401(2)
C22 C23 1.383(2)
C22 H22A 0.9500
C23 C24 1.379(3)
C23 H23A 0.9500
C24 C25 1.401(2)
C24 H24A 0.9500
C26 C27 1.381(2)
C27 C28 1.384(2)
C27 H27A 0.9500
C28 C29 1.375(2)
C28 H28A 0.9500
C29 C30 1.404(2)
C29 H29A 0.9500
C31 H31A 0.9800
C31 H31B 0.9800
C31 H31C 0.9800
C32 H32A 0.9800
C32 H32B 0.9800
C32 H32C 0.9800
C33 H33A 0.9800
C33 H33B 0.9800
C33 H33C 0.9800
C34 H34A 0.9800
C34 H34B 0.9800
C34 H34C 0.9800
C35 H35A 0.9800
C35 H35B 0.9800
C35 H35C 0.9800
C36 H36A 0.9800
C36 H36B 0.9800
C36 H36C 0.9800

loop_
_geom_torsion_atom_site_label_1
_geom_torsion_atom_site_label_2
_geom_torsion_atom_site_label_3
_geom_torsion_atom_site_label_4
_geom_torsion
C5 N1 C1 N12 -179.26(13)
C5 N1 C1 C2 -1.0(2)
C30 N12 C1 N1 -18.0(2)
C36 N12 C1 N1 145.44(14)
C30 N12 C1 C2 163.80(14)
C36 N12 C1 C2 -32.8(2)
N1 C1 C2 C3 0.8(2)
N12 C1 C2 C3 178.99(14)
C1 C2 C3 C4 -0.2(2)
C2 C3 C4 C5 -0.2(2)
C1 N1 C5 C4 0.6(2)
C1 N1 C5 N2 -178.90(12)
C3 C4 C5 N1 0.1(2)
C3 C4 C5 N2 179.50(14)
C6 N2 C5 N1 -112.69(15)
C31 N2 C5 N1 47.36(18)
C6 N2 C5 C4 67.82(19)
C31 N2 C5 C4 -132.13(15)
C10 N3 C6 N2 -179.88(12)
C10 N3 C6 C7 -1.1(2)
C5 N2 C6 N3 -176.11(12)
C31 N2 C6 N3 24.42(19)
C5 N2 C6 C7 5.2(2)
C31 N2 C6 C7 -154.32(14)
N3 C6 C7 C8 2.5(2)
N2 C6 C7 C8 -178.83(13)
C6 C7 C8 C9 -1.1(2)
C7 C8 C9 C10 -1.5(2)
C6 N3 C10 C9 -1.7(2)
C6 N3 C10 N4 -179.72(12)
C8 C9 C10 N3 3.1(2)
C8 C9 C10 N4 -179.02(13)
C11 N4 C10 N3 -57.69(18)
C32 N4 C10 N3 102.30(16)
C11 N4 C10 C9 124.23(16)
C32 N4 C10 C9 -75.79(18)
C15 N5 C11 N4 179.20(12)
C15 N5 C11 C12 -3.5(2)
C10 N4 C11 N5 -25.02(19)
C32 N4 C11 N5 175.72(13)
C10 N4 C11 C12 157.61(14)
C32 N4 C11 C12 -1.7(2)
N5 C11 C12 C13 2.5(2)
N4 C11 C12 C13 179.70(14)
C11 C12 C13 C14 0.3(2)
C12 C13 C14 C15 -2.0(2)
C11 N5 C15 C14 1.6(2)
C11 N5 C15 N6 178.96(12)
C13 C14 C15 N5 1.1(2)
C13 C14 C15 N6 -176.20(13)
C16 N6 C15 N5 34.8(2)
C33 N6 C15 N5 -157.48(13)
C16 N6 C15 C14 -147.84(14)
C33 N6 C15 C14 19.9(2)
C20 N7 C16 C17 -1.0(2)
C20 N7 C16 N6 -179.47(12)
C15 N6 C16 N7 176.17(13)
C33 N6 C16 N7 8.31(18)
C15 N6 C16 C17 -2.2(2)
C33 N6 C16 C17 -170.07(14)
N7 C16 C17 C18 1.2(2)
N6 C16 C17 C18 179.42(13)
C16 C17 C18 C19 0.0(2)
C17 C18 C19 C20 -1.2(2)
C16 N7 C20 C19 -0.3(2)
C16 N7 C20 N8 -178.03(12)
C18 C19 C20 N7 1.4(2)
C18 C19 C20 N8 178.90(14)
C21 N8 C20 N7 -166.89(14)
C34 N8 C20 N7 4.0(2)
C21 N8 C20 C19 15.4(2)
C34 N8 C20 C19 -173.75(16)
C25 N9 C21 C22 -0.9(2)
C25 N9 C21 N8 177.88(13)
C20 N8 C21 N9 23.6(2)
C34 N8 C21 N9 -147.33(15)
C20 N8 C21 C22 -157.64(15)
C34 N8 C21 C22 31.4(2)
N9 C21 C22 C23 1.4(2)
N8 C21 C22 C23 -177.35(15)
C21 C22 C23 C24 -0.4(3)
C22 C23 C24 C25 -0.9(3)
C21 N9 C25 N10 179.61(13)
C21 N9 C25 C24 -0.6(2)
C26 N10 C25 N9 -2.6(2)
C35 N10 C25 N9 -160.76(14)
C26 N10 C25 C24 177.60(14)
C35 N10 C25 C24 19.4(2)
C23 C24 C25 N9 1.5(2)
C23 C24 C25 N10 -178.74(15)
C30 N11 C26 C27 0.5(2)
C30 N11 C26 N10 -177.80(13)
C25 N10 C26 N11 -108.87(16)
C35 N10 C26 N11 49.74(19)
C25 N10 C26 C27 72.8(2)
C35 N10 C26 C27 -128.60(16)
N11 C26 C27 C28 -1.5(2)
N10 C26 C27 C28 176.72(14)
C26 C27 C28 C29 0.6(2)
C27 C28 C29 C30 1.1(2)
C26 N11 C30 C29 1.4(2)
C26 N11 C30 N12 178.91(13)
C28 C29 C30 N11 -2.2(2)
C28 C29 C30 N12 -179.52(13)
C1 N12 C30 N11 145.78(14)
C36 N12 C30 N11 -17.7(2)
C1 N12 C30 C29 -36.7(2)
C36 N12 C30 C29 159.79(15)
